data_7041570
loop_
_publ_author_name
'Wang, Kai'
'Xia, Bin'
'Wang, Qing-Lun'
'Ma, Yue'
'Liao, Dai-Zheng'
'Tang, Jinkui'

_publ_section_title
;
 Slow magnetic relaxation based on the anisotropic Ising-type magnetic
 coupling between the Mo(III) and Mn(II) centers.
;
_journal_issue 4
_journal_name_full 'Dalton transactions (Cambridge, England : 2003)'
_journal_page_first 1042
_journal_page_last 1046
_journal_paper_doi 10.1039/c6dt03676g
_journal_volume 46
_journal_year 2017
_chemical_formula_sum 'C37 H47 Mn2 Mo N17 O9.25'
_chemical_formula_weight 1083.74
_chemical_name_systematic
; 
 ? 
;
_space_group_IT_number 15
_symmetry_cell_setting monoclinic
_symmetry_space_group_name_Hall '-C 2yc'
_symmetry_space_group_name_H-M 'C 1 2/c 1'
_atom_sites_solution_hydrogens geom
_atom_sites_solution_primary direct
_atom_sites_solution_secondary difmap
_audit_creation_method SHELXL-97
_audit_update_record
;
2016-04-29 deposited with the CCDC.
2016-12-13 downloaded from the CCDC.
;
_cell_angle_alpha 90.00
_cell_angle_beta 97.18(3)
_cell_angle_gamma 90.00
_cell_formula_units_Z 8
_cell_length_a 36.627(7)
_cell_length_b 14.165(3)
_cell_length_c 21.290(4)
_cell_measurement_reflns_used 30737
_cell_measurement_temperature 293(2)
_cell_measurement_theta_max 25.01
_cell_measurement_theta_min 1.54
_cell_volume 10959(4)
_computing_cell_refinement 'Bruker XSCANS'
_computing_data_collection 'Bruker XSCANS'
_computing_data_reduction 'Bruker SHELXTL'
_computing_molecular_graphics 'Bruker SHELXTL'
_computing_publication_material 'Bruker SHELXTL'
_computing_structure_refinement 'SHELXL-97 (Sheldrick, 1997)'
_computing_structure_solution 'SHELXS-97 (Sheldrick, 1990)'
_diffrn_ambient_temperature 293(2)
_diffrn_measured_fraction_theta_full 0.995
_diffrn_measured_fraction_theta_max 0.995
_diffrn_measurement_device_type 'Bruker P4'
_diffrn_measurement_method '\w scans'
_diffrn_radiation_monochromator graphite
_diffrn_radiation_source 'fine-focus sealed tube'
_diffrn_radiation_type MoK\a
_diffrn_radiation_wavelength 0.71073
_diffrn_reflns_av_R_equivalents 0.0705
_diffrn_reflns_av_sigmaI/netI 0.0439
_diffrn_reflns_limit_h_max 34
_diffrn_reflns_limit_h_min -34
_diffrn_reflns_limit_k_max 13
_diffrn_reflns_limit_k_min -13
_diffrn_reflns_limit_l_max 20
_diffrn_reflns_limit_l_min -19
_diffrn_reflns_number 29868
_diffrn_reflns_theta_full 25.01
_diffrn_reflns_theta_max 25.01
_diffrn_reflns_theta_min 1.54
_exptl_absorpt_coefficient_mu 0.739
_exptl_absorpt_correction_T_max 0.9165
_exptl_absorpt_correction_T_min 0.8542
_exptl_absorpt_correction_type multi-scan
_exptl_absorpt_process_details SADABS
_exptl_crystal_density_diffrn 1.314
_exptl_crystal_density_meas ?
_exptl_crystal_density_method 'not measured'
_exptl_crystal_description block
_exptl_crystal_F_000 4430
_exptl_crystal_size_max 0.22
_exptl_crystal_size_mid 0.14
_exptl_crystal_size_min 0.12
_refine_diff_density_max 1.844
_refine_diff_density_min -0.382
_refine_diff_density_rms 0.145
_refine_ls_extinction_method none
_refine_ls_goodness_of_fit_ref 1.084
_refine_ls_hydrogen_treatment constr
_refine_ls_matrix_type full
_refine_ls_number_parameters 635
_refine_ls_number_reflns 4780
_refine_ls_number_restraints 1
_refine_ls_restrained_S_all 1.084
_refine_ls_R_factor_all 0.0974
_refine_ls_R_factor_gt 0.0795
_refine_ls_shift/su_max 0.001
_refine_ls_shift/su_mean 0.000
_refine_ls_structure_factor_coef Fsqd
_refine_ls_weighting_details 'calc w=1/[\s^2^(Fo^2^)+(0.1511P)^2^+184.1304P] where P=(Fo^2^+2Fc^2^)/3'
_refine_ls_weighting_scheme calc
_refine_ls_wR_factor_gt 0.2368
_refine_ls_wR_factor_ref 0.2541
_reflns_number_gt 3736
_reflns_number_total 4780
_reflns_threshold_expression >2sigma(I)
_cod_data_source_file c6dt03676g2.cif
_cod_data_source_block 2
_cod_depositor_comments
;
The following automatic conversions were performed:

'_symmetry_cell_setting' value 'Monoclinic' changed to 'monoclinic'
according to
/usr/data/users/saulius/crontab/automatic-downloads/rss-feeds/RSC/lib/dictionaries/cif_core.dic
dictionary named 'cif_core.dic' version 2.4.2 from 2011-04-26.

'_exptl_crystal_density_meas' value 'none' was changed to '?' - the
value is perceived as not measured.

Automatic conversion script
Id: cif_fix_values 4268 2015-11-12 08:31:59Z antanas 

 Adding full bibliography for 7041569--7041571.cif.
;
_cod_original_sg_symbol_H-M C2/c
_cod_database_code 7041570

loop_
_symmetry_equiv_pos_as_xyz
'x, y, z'
'-x, y, -z+1/2'
'x+1/2, y+1/2, z'
'-x+1/2, y+1/2, -z+1/2'
'-x, -y, -z'
'x, -y, z-1/2'
'-x+1/2, -y+1/2, -z'
'x+1/2, -y+1/2, z-1/2'

loop_
_atom_site_label
_atom_site_type_symbol
_atom_site_fract_x
_atom_site_fract_y
_atom_site_fract_z
_atom_site_U_iso_or_equiv
_atom_site_adp_type
_atom_site_occupancy
_atom_site_symmetry_multiplicity
_atom_site_calc_flag
_atom_site_refinement_flags
C1 C 0.8784(4) 0.3879(10) 0.7872(7) 0.051(4) Uani 1 1 d .
C2 C 0.8776(4) 0.5796(11) 0.8312(8) 0.059(4) Uani 1 1 d .
C3 C 0.8830(3) 0.4840(10) 0.9352(7) 0.048(4) Uani 1 1 d .
C4 C 0.8100(4) 0.5321(9) 0.9067(6) 0.042(3) Uani 1 1 d .
C5 C 0.8569(4) 0.3216(12) 0.8989(6) 0.048(4) Uani 1 1 d .
C6 C 0.8131(3) 0.5247(9) 0.7755(6) 0.038(3) Uani 1 1 d .
C7 C 0.7987(4) 0.3709(9) 0.8300(5) 0.039(3) Uani 1 1 d .
C8 C 0.7848(4) 0.6595(11) 0.4981(6) 0.066(4) Uani 1 1 d .
H8A H 0.8007 0.6067 0.4936 0.099 Uiso 1 1 calc R
H8B H 0.7938 0.7139 0.4780 0.099 Uiso 1 1 calc R
H8C H 0.7604 0.6450 0.4786 0.099 Uiso 1 1 calc R
C9 C 0.7839(4) 0.6806(9) 0.5696(6) 0.050(4) Uani 1 1 d .
C10 C 0.7138(4) 0.5460(10) 0.6329(7) 0.065(4) Uani 1 1 d .
H10A H 0.6911 0.5137 0.6176 0.078 Uiso 1 1 calc R
H10B H 0.7307 0.5003 0.6544 0.078 Uiso 1 1 calc R
C11 C 0.8694(4) 0.8290(11) 0.6122(8) 0.062(4) Uani 1 1 d .
H11 H 0.8894 0.8541 0.5949 0.074 Uiso 1 1 calc R
C12 C 0.7861(4) 0.7820(10) 0.8421(7) 0.062(4) Uani 1 1 d .
H12A H 0.7926 0.8411 0.8637 0.075 Uiso 1 1 calc R
H12B H 0.7988 0.7313 0.8665 0.075 Uiso 1 1 calc R
C13 C 0.7305(4) 0.5889(10) 0.5776(6) 0.059(4) Uani 1 1 d .
H13A H 0.7394 0.5395 0.5519 0.070 Uiso 1 1 calc R
H13B H 0.7121 0.6254 0.5512 0.070 Uiso 1 1 calc R
C14 C 0.8353(4) 0.8064(10) 0.6998(7) 0.049(4) Uani 1 1 d .
C15 C 0.8530(5) 0.4891(12) 1.1212(8) 0.080(5) Uani 1 1 d .
H15A H 0.8425 0.4591 1.1558 0.096 Uiso 1 1 calc R
H15B H 0.8490 0.4477 1.0847 0.096 Uiso 1 1 calc R
C16 C 0.8278(4) 0.8173(9) 0.7671(7) 0.055(4) Uani 1 1 d .
C17 C 0.8424(4) 0.7210(13) 1.0385(9) 0.079(5) Uani 1 1 d .
H17A H 0.8486 0.7582 1.0766 0.095 Uiso 1 1 calc R
H17B H 0.8163 0.7274 1.0251 0.095 Uiso 1 1 calc R
C18 C 0.8143(4) 0.7395(9) 0.6009(6) 0.049(4) Uani 1 1 d .
C19 C 0.8442(5) 0.7785(11) 0.5759(7) 0.063(4) Uani 1 1 d .
H19 H 0.8467 0.7694 0.5334 0.075 Uiso 1 1 calc R
C20 C 0.8660(4) 0.8441(10) 0.6749(8) 0.063(4) Uani 1 1 d .
H20 H 0.8837 0.8786 0.7004 0.076 Uiso 1 1 calc R
C21 C 0.8572(4) 0.8651(11) 0.8132(7) 0.073(5) Uani 1 1 d .
H21A H 0.8472 0.8801 0.8516 0.109 Uiso 1 1 calc R
H21B H 0.8651 0.9221 0.7946 0.109 Uiso 1 1 calc R
H21C H 0.8778 0.8234 0.8226 0.109 Uiso 1 1 calc R
C22 C 0.9665(5) 0.7244(16) 1.0001(10) 0.085(6) Uani 1 1 d .
C23 C 0.7456(4) 0.7671(10) 0.8376(6) 0.058(4) Uani 1 1 d .
H23A H 0.7383 0.7579 0.8794 0.069 Uiso 1 1 calc R
H23B H 0.7326 0.8218 0.8185 0.069 Uiso 1 1 calc R
C24 C 0.9550(7) 0.4379(15) 1.1591(9) 0.119(8) Uani 1 1 d .
H24A H 0.9623 0.4574 1.2025 0.142 Uiso 1 1 calc R
H24B H 0.9689 0.3819 1.1506 0.142 Uiso 1 1 calc R
C25 C 0.9140(5) 0.4182(14) 1.1480(8) 0.087(5) Uani 1 1 d .
H25A H 0.9088 0.3781 1.1110 0.105 Uiso 1 1 calc R
H25B H 0.9070 0.3839 1.1841 0.105 Uiso 1 1 calc R
C26 C 0.6912(4) 0.5879(11) 0.7331(7) 0.071(5) Uani 1 1 d .
H26A H 0.7031 0.5299 0.7492 0.086 Uiso 1 1 calc R
H26B H 0.6651 0.5761 0.7233 0.086 Uiso 1 1 calc R
C27 C 0.6978(5) 0.6644(10) 0.7817(8) 0.076(5) Uani 1 1 d .
H27A H 0.6857 0.7217 0.7654 0.091 Uiso 1 1 calc R
H27B H 0.6872 0.6460 0.8194 0.091 Uiso 1 1 calc R
C28 C 0.8344(4) 0.5795(13) 1.1061(8) 0.074(5) Uani 1 1 d .
H28A H 0.8378 0.6210 1.1426 0.089 Uiso 1 1 calc R
H28B H 0.8083 0.5696 1.0943 0.089 Uiso 1 1 calc R
C29 C 0.9945(6) 0.5322(14) 1.1047(10) 0.089(6) Uani 1 1 d .
C30 C 0.8639(5) 0.7564(11) 0.9869(8) 0.083(6) Uani 1 1 d .
H30A H 0.8542 0.7281 0.9468 0.099 Uiso 1 1 calc R
H30B H 0.8612 0.8244 0.9829 0.099 Uiso 1 1 calc R
C31 C 0.9983(5) 0.6095(15) 1.0613(11) 0.087(7) Uani 1 1 d .
C32 C 1.0294(5) 0.4808(19) 1.1365(11) 0.160(12) Uani 1 1 d .
H32A H 1.0438 0.5235 1.1645 0.240 Uiso 1 1 calc R
H32B H 1.0438 0.4593 1.1046 0.240 Uiso 1 1 calc R
H32C H 1.0223 0.4276 1.1602 0.240 Uiso 1 1 calc R
C33 C 1.0328(6) 0.6371(18) 1.0439(14) 0.120(8) Uani 1 1 d .
H33 H 1.0545 0.6063 1.0589 0.144 Uiso 1 1 calc R
C34 C 1.0319(7) 0.707(2) 1.0063(17) 0.145(11) Uani 1 1 d .
H34 H 1.0542 0.7291 0.9953 0.175 Uiso 1 1 calc R
C35 C 0.9997(8) 0.7544(16) 0.9800(12) 0.132(9) Uani 1 1 d .
H35 H 1.0004 0.8030 0.9508 0.158 Uiso 1 1 calc R
C36 C 0.9278(7) 0.8521(15) 0.9407(11) 0.138(8) Uani 1 1 d .
H36A H 0.9026 0.8656 0.9252 0.207 Uiso 1 1 calc R
H36B H 0.9416 0.8437 0.9056 0.207 Uiso 1 1 calc R
H36C H 0.9380 0.9036 0.9664 0.207 Uiso 1 1 calc R
C38 C 0.9296(6) 0.7662(11) 0.9784(9) 0.083(5) Uani 1 1 d .
Mn1 Mn 0.76183(5) 0.69711(12) 0.70574(8) 0.0376(6) Uani 1 1 d .
Mn2 Mn 0.91345(5) 0.60106(15) 1.06603(9) 0.0496(7) Uani 1 1 d .
Mo1 Mo 0.84646(3) 0.45708(7) 0.85302(5) 0.0369(5) Uani 1 1 d .
N1 N 0.8953(3) 0.3506(9) 0.7516(6) 0.068(4) Uani 1 1 d .
N2 N 0.8950(3) 0.6433(10) 0.8167(7) 0.085(4) Uani 1 1 d .
N3 N 0.9002(3) 0.5027(9) 0.9831(6) 0.062(3) Uani 1 1 d .
N4 N 0.7889(3) 0.5720(8) 0.9346(5) 0.045(3) Uani 1 1 d .
N5 N 0.8618(3) 0.2465(9) 0.9193(5) 0.060(3) Uani 1 1 d .
N6 N 0.7932(3) 0.5665(7) 0.7385(5) 0.049(3) Uani 1 1 d .
N7 N 0.7718(3) 0.3270(7) 0.8203(5) 0.043(3) Uani 1 1 d .
N8 N 0.8514(3) 0.6231(9) 1.0516(6) 0.063(3) Uani 1 1 d .
N9 N 0.8921(4) 0.5027(10) 1.1388(6) 0.074(4) Uani 1 1 d .
N10 N 0.9613(4) 0.5120(10) 1.1162(6) 0.069(4) Uani 1 1 d .
N11 N 0.9675(4) 0.6511(10) 1.0383(6) 0.061(3) Uani 1 1 d .
N12 N 0.9034(4) 0.7315(10) 1.0028(6) 0.068(4) Uani 1 1 d .
N13 N 0.7363(3) 0.6822(8) 0.7980(5) 0.055(3) Uani 1 1 d .
N14 N 0.7972(4) 0.7841(8) 0.7798(5) 0.051(3) Uani 1 1 d .
N15 N 0.8112(3) 0.7579(7) 0.6648(6) 0.050(3) Uani 1 1 d .
N16 N 0.7612(3) 0.6505(8) 0.6036(5) 0.048(3) Uani 1 1 d .
N17 N 0.7066(3) 0.6189(7) 0.6759(5) 0.055(3) Uani 1 1 d .
O1 O 0.9219(2) 0.7159(6) 1.1462(4) 0.049(2) Uani 1 1 d .
O2 O 0.8294(3) 0.0393(6) 0.5496(5) 0.070(3) Uani 1 1 d .
O3 O 0.7219(2) 0.4656(7) 0.8793(5) 0.068(3) Uani 1 1 d .
O4 O 0.8977(3) 0.0948(7) 0.6218(5) 0.072(3) Uani 1 1 d .
O5 O 0.8706(3) 0.0540(8) 0.9624(6) 0.102(4) Uani 1 1 d D
O6 O 0.7632(2) 0.1515(6) 0.4973(4) 0.055(2) Uani 1 1 d .
O7 O 0.9520(4) 0.7658(10) 0.7869(8) 0.046(5) Uani 0.50 1 d P
O8 O 0.9314(5) 0.2047(11) 0.8346(7) 0.047(4) Uani 0.50 1 d P
O9 O 0.9946(3) 0.2163(11) 0.6817(6) 0.035(4) Uani 0.50 1 d P
O10 O 0.9083(5) 0.0557(14) 0.7501(7) 0.072(7) Uani 0.50 1 d P
O11 O 0.9698(5) 0.7970(11) 0.6618(8) 0.056(5) Uani 0.50 1 d P
O12 O 0.9475(6) 0.9535(13) 0.5739(13) 0.097(8) Uani 0.50 1 d P
O13 O 0.0101(10) 0.051(3) 0.6125(15) 0.090(16) Uani 0.25 1 d P
H6A H 0.7462 0.0998 0.5168 0.108 Uiso 1 1 d R
H3A H 0.7329 0.4791 0.8486 0.108 Uiso 1 1 d R
H4A H 0.8771 0.0706 0.6002 0.108 Uiso 1 1 d R
H2A H 0.8206 0.0717 0.5851 0.108 Uiso 1 1 d R
H5A H 0.8490 0.0853 0.9403 0.108 Uiso 1 1 d RD

loop_
_atom_site_aniso_label
_atom_site_aniso_U_11
_atom_site_aniso_U_22
_atom_site_aniso_U_33
_atom_site_aniso_U_23
_atom_site_aniso_U_13
_atom_site_aniso_U_12
C1 0.047(9) 0.063(10) 0.045(9) 0.022(8) 0.007(7) 0.002(7)
C2 0.041(9) 0.041(9) 0.095(12) 0.003(8) 0.014(8) 0.002(8)
C3 0.029(8) 0.059(9) 0.053(10) -0.014(8) -0.003(7) 0.014(7)
C4 0.046(9) 0.032(8) 0.044(8) 0.004(7) -0.010(7) -0.008(7)
C5 0.056(9) 0.063(11) 0.028(8) 0.000(8) 0.014(6) 0.000(8)
C6 0.040(8) 0.040(8) 0.037(8) 0.000(7) 0.019(7) 0.007(7)
C7 0.057(9) 0.035(8) 0.027(7) 0.000(6) 0.013(7) 0.003(7)
C8 0.085(11) 0.066(10) 0.049(10) 0.006(8) 0.021(8) 0.017(8)
C9 0.066(10) 0.042(9) 0.038(9) -0.005(7) -0.008(8) 0.023(8)
C10 0.060(10) 0.062(10) 0.073(11) -0.003(9) 0.010(8) -0.015(8)
C11 0.052(10) 0.073(11) 0.062(12) -0.013(9) 0.011(9) -0.003(8)
C12 0.089(13) 0.037(8) 0.062(11) -0.003(7) 0.011(9) 0.011(8)
C13 0.066(10) 0.053(9) 0.053(9) 0.005(8) -0.004(8) 0.007(8)
C14 0.053(10) 0.043(9) 0.051(10) 0.004(8) 0.011(8) 0.005(8)
C15 0.094(14) 0.085(13) 0.069(11) -0.007(10) 0.039(10) -0.005(12)
C16 0.064(11) 0.036(8) 0.058(11) -0.005(7) -0.019(9) 0.013(8)
C17 0.050(10) 0.093(15) 0.096(14) -0.036(11) 0.009(10) -0.004(9)
C18 0.072(11) 0.045(8) 0.035(10) 0.011(7) 0.026(8) 0.020(8)
C19 0.080(12) 0.063(10) 0.048(10) 0.010(9) 0.020(10) 0.011(9)
C20 0.054(10) 0.063(10) 0.070(12) 0.006(9) -0.006(8) -0.002(8)
C21 0.066(10) 0.080(11) 0.068(11) -0.013(9) -0.010(9) 0.018(9)
C22 0.053(12) 0.111(17) 0.100(15) -0.065(14) 0.041(11) -0.040(13)
C23 0.095(13) 0.048(9) 0.034(8) -0.002(7) 0.021(8) 0.013(8)
C24 0.19(3) 0.091(16) 0.069(13) -0.015(12) 0.000(14) -0.020(16)
C25 0.089(14) 0.101(15) 0.075(12) -0.007(11) 0.021(10) 0.003(13)
C26 0.073(11) 0.064(11) 0.083(12) 0.003(10) 0.032(9) -0.015(9)
C27 0.103(15) 0.050(10) 0.083(12) -0.005(9) 0.048(10) 0.001(9)
C28 0.037(9) 0.114(15) 0.074(12) -0.038(11) 0.015(8) -0.005(10)
C29 0.099(19) 0.070(13) 0.090(14) -0.028(11) -0.018(12) 0.019(12)
C30 0.095(14) 0.061(11) 0.078(12) -0.021(9) -0.046(11) 0.026(10)
C31 0.023(11) 0.095(15) 0.140(18) -0.070(14) -0.001(11) 0.016(11)
C32 0.059(12) 0.23(3) 0.18(2) -0.11(2) -0.057(14) 0.072(15)
C33 0.077(19) 0.088(17) 0.19(3) -0.040(17) 0.015(16) 0.016(14)
C34 0.075(18) 0.13(2) 0.25(4) -0.04(2) 0.07(2) 0.002(17)
C35 0.16(2) 0.100(17) 0.15(2) -0.004(15) 0.08(2) -0.033(18)
C36 0.18(2) 0.103(17) 0.132(19) 0.020(15) 0.000(16) -0.031(16)
C38 0.102(17) 0.047(11) 0.101(15) -0.004(10) 0.023(13) -0.002(11)
Mn1 0.0469(13) 0.0343(12) 0.0325(12) 0.0031(8) 0.0083(9) 0.0038(9)
Mn2 0.0368(12) 0.0634(15) 0.0484(13) -0.0181(10) 0.0043(10) 0.0003(10)
Mo1 0.0392(8) 0.0369(8) 0.0346(8) -0.0002(5) 0.0051(5) 0.0006(5)
N1 0.067(8) 0.090(10) 0.051(8) 0.010(7) 0.030(7) 0.032(7)
N2 0.059(9) 0.056(9) 0.144(13) 0.019(9) 0.026(8) -0.001(7)
N3 0.037(7) 0.080(9) 0.067(9) -0.014(7) 0.003(7) 0.020(6)
N4 0.041(7) 0.044(7) 0.050(7) -0.008(6) 0.003(6) -0.002(6)
N5 0.090(10) 0.055(8) 0.038(7) 0.013(6) 0.016(6) 0.021(7)
N6 0.066(8) 0.038(7) 0.045(7) 0.012(6) 0.019(6) 0.007(6)
N7 0.057(8) 0.034(6) 0.040(7) 0.003(5) 0.012(6) -0.006(6)
N8 0.046(7) 0.059(9) 0.084(9) -0.032(7) 0.009(7) 0.008(6)
N9 0.060(9) 0.077(10) 0.084(10) -0.025(8) 0.009(7) -0.024(8)
N10 0.048(9) 0.082(10) 0.077(10) -0.031(8) 0.005(7) 0.008(7)
N11 0.061(11) 0.060(9) 0.064(9) -0.020(7) 0.012(7) -0.007(8)
N12 0.063(9) 0.087(10) 0.052(8) -0.006(7) 0.001(7) 0.000(8)
N13 0.058(8) 0.057(8) 0.053(7) 0.003(6) 0.024(6) 0.003(6)
N14 0.070(9) 0.049(7) 0.034(7) 0.004(5) 0.010(6) -0.002(7)
N15 0.047(7) 0.030(6) 0.071(10) 0.002(6) 0.001(7) 0.000(6)
N16 0.055(8) 0.054(7) 0.039(7) 0.010(6) 0.022(6) 0.011(6)
N17 0.070(8) 0.037(7) 0.058(8) -0.005(6) 0.009(6) -0.005(6)
O1 0.052(5) 0.055(6) 0.044(5) -0.011(4) 0.016(4) -0.011(4)
O2 0.074(7) 0.050(6) 0.085(7) 0.000(5) 0.012(6) -0.004(5)
O3 0.056(6) 0.066(7) 0.081(7) -0.019(5) 0.007(5) -0.008(5)
O4 0.069(7) 0.063(7) 0.082(7) -0.003(5) -0.004(6) -0.003(5)
O5 0.119(10) 0.080(8) 0.113(10) 0.020(7) 0.043(8) 0.035(7)
O6 0.050(5) 0.052(6) 0.062(6) 0.010(5) 0.006(5) -0.018(5)
O7 0.042(10) 0.030(9) 0.079(12) -0.023(8) 0.059(9) -0.037(8)
O8 0.066(12) 0.040(10) 0.036(10) 0.006(8) 0.015(8) 0.022(9)
O9 0.003(7) 0.069(11) 0.029(9) 0.012(8) -0.016(6) 0.007(7)
O10 0.079(13) 0.113(16) 0.024(10) 0.005(10) 0.002(9) -0.088(13)
O11 0.073(13) 0.048(11) 0.059(12) 0.018(9) 0.046(10) 0.016(9)
O12 0.082(15) 0.050(13) 0.17(2) 0.053(14) 0.072(16) 0.023(11)
O13 0.10(3) 0.12(4) 0.04(2) -0.01(2) 0.00(2) 0.10(3)

loop_
_atom_type_symbol
_atom_type_description
_atom_type_scat_dispersion_real
_atom_type_scat_dispersion_imag
_atom_type_scat_source
C C 0.0033 0.0016 'International Tables Vol C Tables 4.2.6.8 and 6.1.1.4'
H H 0.0000 0.0000 'International Tables Vol C Tables 4.2.6.8 and 6.1.1.4'
Mn Mn 0.3368 0.7283 'International Tables Vol C Tables 4.2.6.8 and 6.1.1.4'
Mo Mo -1.6832 0.6857 'International Tables Vol C Tables 4.2.6.8 and 6.1.1.4'
N N 0.0061 0.0033 'International Tables Vol C Tables 4.2.6.8 and 6.1.1.4'
O O 0.0106 0.0060 'International Tables Vol C Tables 4.2.6.8 and 6.1.1.4'

loop_
_geom_angle_atom_site_label_1
_geom_angle_atom_site_label_2
_geom_angle_atom_site_label_3
_geom_angle
_geom_angle_site_symmetry_1
_geom_angle_site_symmetry_3
N1 C1 Mo1 179.5(13) . .
N2 C2 Mo1 176.4(14) . .
N3 C3 Mo1 173.2(11) . .
N4 C4 Mo1 177.5(11) . .
N5 C5 Mo1 175.2(11) . .
N6 C6 Mo1 172.5(10) . .
N7 C7 Mo1 175.9(10) . .
C9 C8 H8A 109.5 . .
C9 C8 H8B 109.5 . .
H8A C8 H8B 109.5 . .
C9 C8 H8C 109.5 . .
H8A C8 H8C 109.5 . .
H8B C8 H8C 109.5 . .
N16 C9 C18 116.9(12) . .
N16 C9 C8 126.9(14) . .
C18 C9 C8 116.2(14) . .
N17 C10 C13 109.5(11) . .
N17 C10 H10A 109.8 . .
C13 C10 H10A 109.8 . .
N17 C10 H10B 109.8 . .
C13 C10 H10B 109.8 . .
H10A C10 H10B 108.2 . .
C19 C11 C20 120.5(14) . .
C19 C11 H11 119.8 . .
C20 C11 H11 119.8 . .
N14 C12 C23 109.7(12) . .
N14 C12 H12A 109.7 . .
C23 C12 H12A 109.7 . .
N14 C12 H12B 109.7 . .
C23 C12 H12B 109.7 . .
H12A C12 H12B 108.2 . .
N16 C13 C10 107.8(11) . .
N16 C13 H13A 110.1 . .
C10 C13 H13A 110.1 . .
N16 C13 H13B 110.1 . .
C10 C13 H13B 110.1 . .
H13A C13 H13B 108.5 . .
N15 C14 C20 120.4(13) . .
N15 C14 C16 114.7(13) . .
C20 C14 C16 124.8(15) . .
N9 C15 C28 110.9(14) . .
N9 C15 H15A 109.5 . .
C28 C15 H15A 109.5 . .
N9 C15 H15B 109.5 . .
C28 C15 H15B 109.5 . .
H15A C15 H15B 108.1 . .
N14 C16 C14 115.7(12) . .
N14 C16 C21 126.7(14) . .
C14 C16 C21 117.6(15) . .
N8 C17 C30 109.5(13) . .
N8 C17 H17A 109.8 . .
C30 C17 H17A 109.8 . .
N8 C17 H17B 109.8 . .
C30 C17 H17B 109.8 . .
H17A C17 H17B 108.2 . .
C19 C18 N15 117.3(13) . .
C19 C18 C9 129.5(14) . .
N15 C18 C9 113.1(12) . .
C11 C19 C18 120.9(14) . .
C11 C19 H19 119.6 . .
C18 C19 H19 119.6 . .
C11 C20 C14 118.7(14) . .
C11 C20 H20 120.6 . .
C14 C20 H20 120.6 . .
C16 C21 H21A 109.5 . .
C16 C21 H21B 109.5 . .
H21A C21 H21B 109.5 . .
C16 C21 H21C 109.5 . .
H21A C21 H21C 109.5 . .
H21B C21 H21C 109.5 . .
N11 C22 C35 118(2) . .
N11 C22 C38 117.3(15) . .
C35 C22 C38 125(3) . .
N13 C23 C12 107.9(11) . .
N13 C23 H23A 110.1 . .
C12 C23 H23A 110.1 . .
N13 C23 H23B 110.1 . .
C12 C23 H23B 110.1 . .
H23A C23 H23B 108.4 . .
N10 C24 C25 105.8(17) . .
N10 C24 H24A 110.6 . .
C25 C24 H24A 110.6 . .
N10 C24 H24B 110.6 . .
C25 C24 H24B 110.6 . .
H24A C24 H24B 108.7 . .
N9 C25 C24 113.2(16) . .
N9 C25 H25A 108.9 . .
C24 C25 H25A 108.9 . .
N9 C25 H25B 108.9 . .
C24 C25 H25B 108.9 . .
H25A C25 H25B 107.8 . .
N17 C26 C27 108.1(11) . .
N17 C26 H26A 110.1 . .
C27 C26 H26A 110.1 . .
N17 C26 H26B 110.1 . .
C27 C26 H26B 110.1 . .
H26A C26 H26B 108.4 . .
N13 C27 C26 111.3(12) . .
N13 C27 H27A 109.4 . .
C26 C27 H27A 109.4 . .
N13 C27 H27B 109.4 . .
C26 C27 H27B 109.4 . .
H27A C27 H27B 108.0 . .
C15 C28 N8 107.5(12) . .
C15 C28 H28A 110.2 . .
N8 C28 H28A 110.2 . .
C15 C28 H28B 110.2 . .
N8 C28 H28B 110.2 . .
H28A C28 H28B 108.5 . .
N10 C29 C31 116.8(16) . .
N10 C29 C32 124(2) . .
C31 C29 C32 120(2) . .
N12 C30 C17 109.6(13) . .
N12 C30 H30A 109.8 . .
C17 C30 H30A 109.8 . .
N12 C30 H30B 109.8 . .
C17 C30 H30B 109.8 . .
H30A C30 H30B 108.2 . .
N11 C31 C33 122(2) . .
N11 C31 C29 115.6(17) . .
C33 C31 C29 122(2) . .
C29 C32 H32A 109.5 . .
C29 C32 H32B 109.5 . .
H32A C32 H32B 109.5 . .
C29 C32 H32C 109.5 . .
H32A C32 H32C 109.5 . .
H32B C32 H32C 109.5 . .
C34 C33 C31 115(2) . .
C34 C33 H33 122.4 . .
C31 C33 H33 122.4 . .
C33 C34 C35 125(2) . .
C33 C34 H34 117.5 . .
C35 C34 H34 117.5 . .
C22 C35 C34 117(2) . .
C22 C35 H35 121.6 . .
C34 C35 H35 121.6 . .
C38 C36 H36A 109.5 . .
C38 C36 H36B 109.5 . .
H36A C36 H36B 109.5 . .
C38 C36 H36C 109.5 . .
H36A C36 H36C 109.5 . .
H36B C36 H36C 109.5 . .
N12 C38 C36 125(2) . .
N12 C38 C22 115.4(17) . .
C36 C38 C22 119(2) . .
N6 Mn1 N7 175.6(4) . 4_656
N6 Mn1 N16 90.1(4) . .
N7 Mn1 N16 93.6(4) 4_656 .
N6 Mn1 N14 90.4(4) . .
N7 Mn1 N14 88.5(4) 4_656 .
N16 Mn1 N14 139.3(4) . .
N6 Mn1 N15 91.8(4) . .
N7 Mn1 N15 91.9(4) 4_656 .
N16 Mn1 N15 69.8(4) . .
N14 Mn1 N15 69.5(4) . .
N6 Mn1 N13 84.6(4) . .
N7 Mn1 N13 91.0(4) 4_656 .
N16 Mn1 N13 147.1(4) . .
N14 Mn1 N13 73.4(4) . .
N15 Mn1 N13 142.6(5) . .
N6 Mn1 N17 94.9(4) . .
N7 Mn1 N17 83.8(4) 4_656 .
N16 Mn1 N17 72.3(4) . .
N14 Mn1 N17 148.1(4) . .
N15 Mn1 N17 141.5(4) . .
N13 Mn1 N17 75.8(4) . .
N11 Mn2 N3 95.7(4) . .
N11 Mn2 N8 144.9(5) . .
N3 Mn2 N8 82.3(4) . .
N11 Mn2 N12 70.9(5) . .
N3 Mn2 N12 92.0(4) . .
N8 Mn2 N12 74.1(5) . .
N11 Mn2 N9 139.0(5) . .
N3 Mn2 N9 95.5(4) . .
N8 Mn2 N9 75.8(5) . .
N12 Mn2 N9 147.6(5) . .
N11 Mn2 N10 69.6(6) . .
N3 Mn2 N10 95.8(4) . .
N8 Mn2 N10 145.5(6) . .
N12 Mn2 N10 140.4(6) . .
N9 Mn2 N10 70.1(5) . .
N11 Mn2 O1 86.1(3) . .
N3 Mn2 O1 173.1(4) . .
N8 Mn2 O1 92.4(3) . .
N12 Mn2 O1 82.2(4) . .
N9 Mn2 O1 87.4(4) . .
N10 Mn2 O1 91.1(4) . .
C3 Mo1 C7 135.4(5) . .
C3 Mo1 C4 80.8(5) . .
C7 Mo1 C4 81.9(4) . .
C3 Mo1 C6 143.1(5) . .
C7 Mo1 C6 73.0(5) . .
C4 Mo1 C6 81.8(4) . .
C3 Mo1 C2 74.6(6) . .
C7 Mo1 C2 148.0(5) . .
C4 Mo1 C2 95.6(5) . .
C6 Mo1 C2 75.1(5) . .
C3 Mo1 C5 74.1(5) . .
C7 Mo1 C5 72.0(5) . .
C4 Mo1 C5 106.6(4) . .
C6 Mo1 C5 142.4(5) . .
C2 Mo1 C5 137.8(5) . .
C3 Mo1 C1 106.3(5) . .
C7 Mo1 C1 94.9(5) . .
C4 Mo1 C1 172.0(5) . .
C6 Mo1 C1 90.3(4) . .
C2 Mo1 C1 83.2(5) . .
C5 Mo1 C1 79.1(5) . .
C3 N3 Mn2 150.4(10) . .
C6 N6 Mn1 151.9(10) . .
C7 N7 Mn1 155.4(10) . 4_646
C17 N8 C28 115.7(12) . .
C17 N8 Mn2 110.8(9) . .
C28 N8 Mn2 109.7(9) . .
C25 N9 C15 116.2(14) . .
C25 N9 Mn2 111.4(10) . .
C15 N9 Mn2 108.5(10) . .
C29 N10 C24 120.7(18) . .
C29 N10 Mn2 117.8(13) . .
C24 N10 Mn2 121.5(13) . .
C31 N11 C22 122.8(17) . .
C31 N11 Mn2 120.2(14) . .
C22 N11 Mn2 116.9(11) . .
C38 N12 C30 126.2(15) . .
C38 N12 Mn2 119.1(11) . .
C30 N12 Mn2 113.9(11) . .
C27 N13 C23 115.4(11) . .
C27 N13 Mn1 107.8(9) . .
C23 N13 Mn1 108.9(8) . .
C16 N14 C12 124.1(12) . .
C16 N14 Mn1 119.5(9) . .
C12 N14 Mn1 115.3(9) . .
C14 N15 C18 122.1(12) . .
C14 N15 Mn1 120.1(10) . .
C18 N15 Mn1 117.8(9) . .
C9 N16 C13 121.2(11) . .
C9 N16 Mn1 122.0(10) . .
C13 N16 Mn1 116.6(8) . .
C10 N17 C26 115.8(11) . .
C10 N17 Mn1 107.2(9) . .
C26 N17 Mn1 109.1(8) . .

loop_
_geom_bond_atom_site_label_1
_geom_bond_atom_site_label_2
_geom_bond_distance
_geom_bond_site_symmetry_2
C1 N1 1.164(16) .
C1 Mo1 2.169(16) .
C2 N2 1.169(17) .
C2 Mo1 2.159(16) .
C3 N3 1.159(15) .
C3 Mo1 2.102(15) .
C4 N4 1.175(15) .
C4 Mo1 2.146(16) .
C5 N5 1.155(16) .
C5 Mo1 2.165(17) .
C6 N6 1.166(14) .
C6 Mo1 2.152(15) .
C7 N7 1.163(14) .
C7 Mo1 2.138(15) .
C8 C9 1.556(19) .
C8 H8A 0.9600 .
C8 H8B 0.9600 .
C8 H8C 0.9600 .
C9 N16 1.243(16) .
C9 C18 1.48(2) .
C10 N17 1.426(17) .
C10 C13 1.520(19) .
C10 H10A 0.9700 .
C10 H10B 0.9700 .
C11 C19 1.334(19) .
C11 C20 1.37(2) .
C11 H11 0.9300 .
C12 N14 1.437(17) .
C12 C23 1.490(19) .
C12 H12A 0.9700 .
C12 H12B 0.9700 .
C13 N16 1.476(17) .
C13 H13A 0.9700 .
C13 H13B 0.9700 .
C14 N15 1.281(16) .
C14 C20 1.410(19) .
C14 C16 1.50(2) .
C15 N9 1.446(19) .
C15 C28 1.47(2) .
C15 H15A 0.9700 .
C15 H15B 0.9700 .
C16 N14 1.276(17) .
C16 C21 1.522(19) .
C17 N8 1.44(2) .
C17 C30 1.51(2) .
C17 H17A 0.9700 .
C17 H17B 0.9700 .
C18 C19 1.389(19) .
C18 N15 1.403(16) .
C19 H19 0.9300 .
C20 H20 0.9300 .
C21 H21A 0.9600 .
C21 H21B 0.9600 .
C21 H21C 0.9600 .
C22 N11 1.32(2) .
C22 C35 1.40(3) .
C22 C38 1.49(3) .
C23 N13 1.483(17) .
C23 H23A 0.9700 .
C23 H23B 0.9700 .
C24 N10 1.43(2) .
C24 C25 1.51(3) .
C24 H24A 0.9700 .
C24 H24B 0.9700 .
C25 N9 1.44(2) .
C25 H25A 0.9700 .
C25 H25B 0.9700 .
C26 N17 1.472(17) .
C26 C27 1.50(2) .
C26 H26A 0.9700 .
C26 H26B 0.9700 .
C27 N13 1.432(18) .
C27 H27A 0.9700 .
C27 H27B 0.9700 .
C28 N8 1.514(19) .
C28 H28A 0.9700 .
C28 H28B 0.9700 .
C29 N10 1.30(2) .
C29 C31 1.45(3) .
C29 C32 1.55(2) .
C30 N12 1.488(19) .
C30 H30A 0.9700 .
C30 H30B 0.9700 .
C31 N11 1.31(2) .
C31 C33 1.42(3) .
C32 H32A 0.9600 .
C32 H32B 0.9600 .
C32 H32C 0.9600 .
C33 C34 1.28(3) .
C33 H33 0.9300 .
C34 C35 1.41(3) .
C34 H34 0.9300 .
C35 H35 0.9300 .
C36 C38 1.45(3) .
C36 H36A 0.9600 .
C36 H36B 0.9600 .
C36 H36C 0.9600 .
C38 N12 1.25(2) .
Mn1 N6 2.242(12) .
Mn1 N7 2.245(12) 4_656
Mn1 N16 2.270(10) .
Mn1 N14 2.273(11) .
Mn1 N15 2.274(11) .
Mn1 N13 2.288(10) .
Mn1 N17 2.323(11) .
Mn2 N11 2.250(13) .
Mn2 N3 2.254(14) .
Mn2 N8 2.278(11) .
Mn2 N12 2.289(14) .
Mn2 N9 2.293(14) .
Mn2 N10 2.310(13) .
Mn2 O1 2.351(8) .
N7 Mn1 2.245(12) 4_646
O2 H2A 0.9726 .
O3 H3A 0.8313 .
O4 H4A 0.9015 .
O5 H5A 0.9765 .
O6 H6A 1.0783 .
